data_4003338
loop_
_publ_author_name
'Fang, Wei-Hui'
'Wang, Jian-Fang'
'Zhang, Lei'
'Zhang, Jian'

_publ_section_title
;
 Titanium--Oxo Cluster Based Precise Assembly for Multidimensional
 Materials
;
_journal_issue 7
_journal_name_full 'Chemistry of Materials'
_journal_page_first 2681
_journal_paper_doi 10.1021/acs.chemmater.7b00324
_journal_volume 29
_journal_year 2017
_chemical_formula_sum 'C45 H59 Cl Cu N O12 P2 Ti3'
_chemical_formula_weight 1110.56
_space_group_IT_number 2
_space_group_name_Hall '-P 1'
_space_group_name_H-M_alt 'P -1'
_symmetry_cell_setting triclinic
_symmetry_space_group_name_H-M 'P -1'
_atom_sites_solution_hydrogens geom
_atom_sites_solution_primary direct
_atom_sites_solution_secondary difmap
_audit_creation_method SHELXL-97
_cell_angle_alpha 91.107(3)
_cell_angle_beta 107.211(2)
_cell_angle_gamma 105.799(2)
_cell_formula_units_Z 2
_cell_length_a 12.349(3)
_cell_length_b 12.877(3)
_cell_length_c 18.344(5)
_cell_measurement_reflns_used 7172
_cell_measurement_temperature 173(2)
_cell_measurement_theta_max 27.4778
_cell_measurement_theta_min 2.5342
_cell_volume 2665.3(12)
_computing_structure_refinement 'SHELXL-97 (Sheldrick, 1997)'
_computing_structure_solution 'SHELXS-97 (Sheldrick, 1990)'
_diffrn_ambient_temperature 173(2)
_diffrn_detector_area_resol_mean none
_diffrn_measured_fraction_theta_full 0.987
_diffrn_measured_fraction_theta_max 0.987
_diffrn_measurement_device_type mercury
_diffrn_measurement_method CCD_Profile_fitting
_diffrn_radiation_monochromator graphite
_diffrn_radiation_source 'fine-focus sealed tube'
_diffrn_radiation_type MoK\a
_diffrn_radiation_wavelength 0.71073
_diffrn_reflns_av_R_equivalents 0.0484
_diffrn_reflns_av_sigmaI/netI 0.2664
_diffrn_reflns_limit_h_max 15
_diffrn_reflns_limit_h_min -15
_diffrn_reflns_limit_k_max 16
_diffrn_reflns_limit_k_min -16
_diffrn_reflns_limit_l_max 23
_diffrn_reflns_limit_l_min -23
_diffrn_reflns_number 27812
_diffrn_reflns_theta_full 27.45
_diffrn_reflns_theta_max 27.45
_diffrn_reflns_theta_min 2.17
_diffrn_standards_interval_count none
_diffrn_standards_interval_time none
_diffrn_standards_number none
_exptl_absorpt_coefficient_mu 0.992
_exptl_absorpt_correction_T_max 0.713
_exptl_absorpt_correction_T_min 0.497
_exptl_absorpt_correction_type multi-scan
_exptl_crystal_colour Yellow
_exptl_crystal_density_diffrn 1.384
_exptl_crystal_density_method 'not measured'
_exptl_crystal_description prism
_exptl_crystal_F_000 1148
_exptl_crystal_size_max 0.5
_exptl_crystal_size_mid 0.35
_exptl_crystal_size_min 0.2
_refine_diff_density_max 0.653
_refine_diff_density_min -0.720
_refine_diff_density_rms 0.160
_refine_ls_extinction_method none
_refine_ls_goodness_of_fit_ref 1.035
_refine_ls_hydrogen_treatment mixed
_refine_ls_matrix_type full
_refine_ls_number_parameters 596
_refine_ls_number_reflns 12027
_refine_ls_number_restraints 0
_refine_ls_restrained_S_all 1.035
_refine_ls_R_factor_all 0.0632
_refine_ls_R_factor_gt 0.0464
_refine_ls_shift/su_max 0.001
_refine_ls_shift/su_mean 0.000
_refine_ls_structure_factor_coef Fsqd
_refine_ls_weighting_details 'calc w=1/[\s^2^(Fo^2^)+(0.0825P)^2^+0.0000P] where P=(Fo^2^+2Fc^2^)/3'
_refine_ls_weighting_scheme calc
_refine_ls_wR_factor_gt 0.1239
_refine_ls_wR_factor_ref 0.1552
_reflns_number_gt 8915
_reflns_number_total 12027
_reflns_threshold_expression >2sigma(I)
_cod_data_source_file cm7b00324_si_002.cif
_cod_data_source_block PTC-25
_cod_depositor_comments
;
The following automatic conversions were performed:

data item '_exptl_absorpt_correction_type' value 'Multi-scan' was
changed to 'multi-scan' in accordance with the
/home/saulius/struct/COD-crude-data/automatic-downloads/DataCite-retrospective/ACS/depositions/lib/dictionaries/cif_core.dic
dictionary named 'cif_core.dic' version 2.4.2 last updated on
2011-04-26.

Automatic conversion script
Id: cif_fix_values 6909 2019-04-08 15:41:33Z antanas 
;
_cod_original_cell_volume 2665.2(12)
_cod_original_sg_symbol_H-M p-1
_cod_database_code 4003338

loop_
_symmetry_equiv_pos_as_xyz
'x, y, z'
'-x, -y, -z'

loop_
_atom_site_label
_atom_site_type_symbol
_atom_site_fract_x
_atom_site_fract_y
_atom_site_fract_z
_atom_site_U_iso_or_equiv
_atom_site_adp_type
_atom_site_occupancy
_atom_site_symmetry_multiplicity
_atom_site_calc_flag
_atom_site_refinement_flags
Ti3 Ti 0.97687(4) 0.55408(3) 0.11837(2) 0.03425(12) Uani 1 1 d .
Cu1 Cu 1.39559(3) 0.90662(3) 0.489083(19) 0.05338(13) Uani 1 1 d .
Ti1 Ti 1.23185(4) 0.53483(3) 0.05387(2) 0.03483(12) Uani 1 1 d .
Ti2 Ti 1.15008(4) 0.74297(3) 0.06991(2) 0.03684(13) Uani 1 1 d .
P2 P 1.05011(5) 0.33228(5) 0.10151(4) 0.03629(15) Uani 1 1 d .
P1 P 1.27850(7) 0.85398(6) 0.55951(4) 0.04940(18) Uani 1 1 d .
Cl1 Cl 1.40287(7) 1.05109(7) 0.41668(4) 0.0624(2) Uani 1 1 d .
O11 O 1.09830(14) 0.58245(13) 0.07019(9) 0.0348(3) Uani 1 1 d .
O7 O 1.26856(15) 0.69401(14) 0.03558(10) 0.0411(4) Uani 1 1 d .
O10 O 1.01599(15) 0.71693(14) 0.11089(10) 0.0414(4) Uani 1 1 d .
O12 O 0.83253(14) 0.50851(14) 0.05031(9) 0.0387(4) Uani 1 1 d .
O1 O 1.25513(17) 0.74173(15) 0.18328(10) 0.0456(4) Uani 1 1 d .
O5 O 1.16155(15) 0.39085(14) 0.08193(10) 0.0407(4) Uani 1 1 d .
O2 O 1.30473(16) 0.58734(16) 0.17550(10) 0.0462(4) Uani 1 1 d .
O4 O 0.95453(16) 0.25675(14) 0.03441(10) 0.0454(4) Uani 1 1 d .
O8 O 1.37435(15) 0.51547(16) 0.06653(10) 0.0457(4) Uani 1 1 d .
O6 O 1.20536(18) 0.88514(15) 0.08520(12) 0.0528(5) Uani 1 1 d .
O9 O 0.9764(2) 0.57179(18) 0.21567(11) 0.0623(6) Uani 1 1 d .
N1 N 1.4021(2) 0.7798(2) 0.42000(13) 0.0533(6) Uani 1 1 d .
C19 C 1.0934(2) 0.2519(2) 0.17818(15) 0.0424(5) Uani 1 1 d .
C26 C 1.3516(2) 0.6781(2) 0.29734(15) 0.0453(6) Uani 1 1 d .
C7 C 1.3085(3) 0.9433(3) 0.64587(17) 0.0531(7) Uani 1 1 d .
C12 C 1.3534(3) 1.0536(3) 0.6428(2) 0.0668(8) Uani 1 1 d .
H12 H 1.3777 1.0784 0.6001 0.080 Uiso 1 1 calc R
C29 C 1.4472(4) 0.7010(3) 0.45346(19) 0.0763(11) Uani 1 1 d .
H29 H 1.4803 0.7086 0.5078 0.092 Uiso 1 1 calc R
C30 C 1.3002(2) 0.6678(2) 0.21179(15) 0.0431(5) Uani 1 1 d .
C25 C 1.3557(2) 0.7670(2) 0.34340(14) 0.0445(6) Uani 1 1 d .
H25 H 1.3240 0.8216 0.3193 0.053 Uiso 1 1 calc R
C13 C 1.1183(3) 0.8312(3) 0.51714(18) 0.0564(7) Uani 1 1 d .
C1 C 1.2936(3) 0.7242(3) 0.59222(17) 0.0552(7) Uani 1 1 d .
C20 C 1.0092(3) 0.1755(3) 0.1986(2) 0.0770(11) Uani 1 1 d .
H20 H 0.9283 0.1597 0.1687 0.092 Uiso 1 1 calc R
C22 C 1.1561(3) 0.1406(3) 0.3039(2) 0.0760(10) Uani 1 1 d .
H22 H 1.1779 0.1021 0.3469 0.091 Uiso 1 1 calc R
C24 C 1.2095(3) 0.2710(3) 0.2213(2) 0.0678(9) Uani 1 1 d .
H24 H 1.2697 0.3229 0.2080 0.081 Uiso 1 1 calc R
C23 C 1.2400(3) 0.2148(4) 0.2845(2) 0.0835(12) Uani 1 1 d .
H23 H 1.3209 0.2289 0.3142 0.100 Uiso 1 1 calc R
C28 C 1.4469(5) 0.6127(4) 0.41289(19) 0.0926(15) Uani 1 1 d .
H28 H 1.4801 0.5599 0.4385 0.111 Uiso 1 1 calc R
C14 C 1.0375(3) 0.7836(4) 0.5540(2) 0.0793(10) Uani 1 1 d .
H14 H 1.0642 0.7564 0.6017 0.095 Uiso 1 1 calc R
C31 C 1.4639(3) 0.4833(3) 0.1235(2) 0.0670(9) Uani 1 1 d .
H31 H 1.4449 0.4828 0.1729 0.080 Uiso 1 1 calc R
C8 C 1.2780(3) 0.9094(3) 0.71145(19) 0.0726(10) Uani 1 1 d .
H8 H 1.2499 0.8342 0.7160 0.087 Uiso 1 1 calc R
C40 C 0.9692(3) 0.7996(3) 0.1344(2) 0.0701(9) Uani 1 1 d .
H40 H 0.9889 0.8630 0.1052 0.084 Uiso 1 1 calc R
C27 C 1.3979(4) 0.5990(3) 0.33364(19) 0.0727(10) Uani 1 1 d .
H27 H 1.3960 0.5363 0.3046 0.087 Uiso 1 1 calc R
C41 C 0.8399(4) 0.7582(4) 0.1124(4) 0.121(2) Uani 1 1 d .
H41A H 0.8099 0.7116 0.0636 0.182 Uiso 1 1 calc R
H41B H 0.8060 0.8193 0.1065 0.182 Uiso 1 1 calc R
H41C H 0.8173 0.7162 0.1522 0.182 Uiso 1 1 calc R
C15 C 0.9185(4) 0.7750(4) 0.5226(3) 0.0943(14) Uani 1 1 d .
H15 H 0.8644 0.7435 0.5492 0.113 Uiso 1 1 calc R
C34 C 1.3561(3) 0.7423(3) -0.00100(18) 0.0586(7) Uani 1 1 d .
H34 H 1.3832 0.6821 -0.0177 0.070 Uiso 1 1 calc R
C11 C 1.3629(4) 1.1279(4) 0.7017(3) 0.0827(11) Uani 1 1 d .
H11 H 1.3933 1.2033 0.6989 0.099 Uiso 1 1 calc R
C5 C 1.4135(4) 0.6233(4) 0.6706(3) 0.0911(13) Uani 1 1 d .
H5 H 1.4806 0.6220 0.7122 0.109 Uiso 1 1 calc R
C10 C 1.3289(3) 1.0936(4) 0.7640(2) 0.0812(11) Uani 1 1 d .
H10 H 1.3334 1.1450 0.8034 0.097 Uiso 1 1 calc R
C3 C 1.2395(6) 0.5287(4) 0.5690(3) 0.1066(16) Uani 1 1 d .
H3 H 1.1874 0.4625 0.5402 0.128 Uiso 1 1 calc R
C6 C 1.3929(3) 0.7207(3) 0.6519(2) 0.0733(10) Uani 1 1 d .
H6 H 1.4470 0.7865 0.6802 0.088 Uiso 1 1 calc R
C9 C 1.2886(4) 0.9850(4) 0.7688(2) 0.0879(13) Uani 1 1 d .
H9 H 1.2676 0.9613 0.8128 0.106 Uiso 1 1 calc R
C18 C 1.0785(4) 0.8698(5) 0.4482(3) 0.1046(16) Uani 1 1 d .
H18 H 1.1326 0.9040 0.4223 0.126 Uiso 1 1 calc R
C36 C 1.3022(4) 0.7882(5) -0.0716(3) 0.1110(18) Uani 1 1 d .
H36A H 1.2384 0.7304 -0.1074 0.167 Uiso 1 1 calc R
H36B H 1.3628 0.8196 -0.0959 0.167 Uiso 1 1 calc R
H36C H 1.2699 0.8448 -0.0583 0.167 Uiso 1 1 calc R
C2 C 1.2161(4) 0.6267(3) 0.5497(2) 0.0787(10) Uani 1 1 d .
H2 H 1.1484 0.6272 0.5083 0.094 Uiso 1 1 calc R
C16 C 0.8793(5) 0.8115(5) 0.4538(4) 0.122(2) Uani 1 1 d .
H16 H 0.7974 0.8044 0.4315 0.147 Uiso 1 1 calc R
C35 C 1.4613(4) 0.8185(5) 0.0563(3) 0.1163(19) Uani 1 1 d .
H35A H 1.4440 0.8866 0.0654 0.174 Uiso 1 1 calc R
H35B H 1.5291 0.8332 0.0366 0.174 Uiso 1 1 calc R
H35C H 1.4802 0.7858 0.1045 0.174 Uiso 1 1 calc R
C21 C 1.0405(4) 0.1207(3) 0.2623(2) 0.0821(12) Uani 1 1 d .
H21 H 0.9810 0.0694 0.2767 0.099 Uiso 1 1 calc R
O3 O 0.99964(16) 0.41103(14) 0.13359(10) 0.0419(4) Uani 1 1 d .
C4 C 1.3360(6) 0.5268(5) 0.6285(3) 0.1061(17) Uani 1 1 d .
H4 H 1.3503 0.4595 0.6412 0.127 Uiso 1 1 calc R
C32 C 1.4579(5) 0.3712(4) 0.0990(3) 0.1129(18) Uani 1 1 d .
H32A H 1.3770 0.3239 0.0892 0.169 Uiso 1 1 calc R
H32B H 1.5127 0.3451 0.1395 0.169 Uiso 1 1 calc R
H32C H 1.4800 0.3705 0.0519 0.169 Uiso 1 1 calc R
C43 C 0.9572(5) 0.5225(4) 0.2797(2) 0.1050(17) Uani 1 1 d .
H43 H 0.9235 0.5725 0.3024 0.126 Uiso 1 1 calc R
C37 C 1.2475(5) 0.9988(3) 0.1078(3) 0.1118(18) Uani 1 1 d .
H37 H 1.1910 1.0016 0.1367 0.134 Uiso 1 1 calc R
C44 C 0.8594(6) 0.4202(5) 0.2580(4) 0.133(2) Uani 1 1 d .
H44A H 0.8082 0.4197 0.2056 0.200 Uiso 1 1 calc R
H44B H 0.8130 0.4143 0.2936 0.200 Uiso 1 1 calc R
H44C H 0.8921 0.3585 0.2603 0.200 Uiso 1 1 calc R
C42 C 1.0324(6) 0.8380(4) 0.2196(3) 0.125(2) Uani 1 1 d .
H42A H 1.0275 0.7751 0.2491 0.187 Uiso 1 1 calc R
H42B H 0.9946 0.8869 0.2372 0.187 Uiso 1 1 calc R
H42C H 1.1158 0.8766 0.2273 0.187 Uiso 1 1 calc R
C33 C 1.5798(4) 0.5608(5) 0.1360(5) 0.171(4) Uani 1 1 d .
H33A H 1.5882 0.5824 0.0866 0.257 Uiso 1 1 calc R
H33B H 1.6417 0.5272 0.1609 0.257 Uiso 1 1 calc R
H33C H 1.5876 0.6250 0.1689 0.257 Uiso 1 1 calc R
C17 C 0.9583(5) 0.8587(7) 0.4166(4) 0.155(3) Uani 1 1 d .
H17 H 0.9305 0.8843 0.3683 0.186 Uiso 1 1 calc R
C38 C 1.3546(5) 1.0294(5) 0.1732(5) 0.159(3) Uani 1 1 d .
H38A H 1.3368 1.0003 0.2187 0.238 Uiso 1 1 calc R
H38B H 1.3853 1.1087 0.1826 0.238 Uiso 1 1 calc R
H38C H 1.4143 0.9998 0.1626 0.238 Uiso 1 1 calc R
C45 C 1.0557(7) 0.5246(9) 0.3362(4) 0.268(7) Uani 1 1 d .
H45A H 1.1230 0.5396 0.3162 0.402 Uiso 1 1 calc R
H45B H 1.0456 0.4541 0.3568 0.402 Uiso 1 1 calc R
H45C H 1.0707 0.5815 0.3772 0.402 Uiso 1 1 calc R
C39 C 1.2044(9) 1.0581(4) 0.0491(5) 0.215(5) Uani 1 1 d .
H39A H 1.1369 1.0095 0.0091 0.322 Uiso 1 1 calc R
H39B H 1.2671 1.0918 0.0270 0.322 Uiso 1 1 calc R
H39C H 1.1789 1.1147 0.0698 0.322 Uiso 1 1 calc R

loop_
_atom_site_aniso_label
_atom_site_aniso_U_11
_atom_site_aniso_U_22
_atom_site_aniso_U_33
_atom_site_aniso_U_23
_atom_site_aniso_U_13
_atom_site_aniso_U_12
Ti3 0.0394(2) 0.0378(2) 0.0287(2) 0.00244(17) 0.01105(17) 0.01585(18)
Cu1 0.0648(2) 0.0610(2) 0.0382(2) 0.00498(16) 0.01728(17) 0.02336(18)
Ti1 0.0345(2) 0.0389(2) 0.0328(2) 0.00179(17) 0.00930(17) 0.01496(18)
Ti2 0.0416(2) 0.0323(2) 0.0348(2) 0.00136(17) 0.00806(18) 0.01233(18)
P2 0.0414(3) 0.0368(3) 0.0333(3) 0.0076(2) 0.0098(2) 0.0175(3)
P1 0.0546(4) 0.0570(4) 0.0376(4) 0.0051(3) 0.0120(3) 0.0204(3)
Cl1 0.0626(4) 0.0708(5) 0.0469(4) 0.0199(4) 0.0007(3) 0.0252(4)
O11 0.0373(8) 0.0348(8) 0.0342(8) 0.0011(7) 0.0109(7) 0.0142(7)
O7 0.0398(9) 0.0417(9) 0.0421(9) 0.0051(7) 0.0146(7) 0.0104(7)
O10 0.0482(9) 0.0387(9) 0.0413(9) -0.0015(7) 0.0145(8) 0.0191(8)
O12 0.0403(9) 0.0427(9) 0.0372(9) 0.0021(7) 0.0141(7) 0.0164(7)
O1 0.0566(11) 0.0431(9) 0.0331(9) -0.0008(7) 0.0038(8) 0.0194(8)
O5 0.0455(9) 0.0406(9) 0.0430(9) 0.0077(7) 0.0165(7) 0.0205(8)
O2 0.0528(10) 0.0523(10) 0.0360(9) -0.0014(8) 0.0074(8) 0.0266(9)
O4 0.0511(10) 0.0451(10) 0.0380(9) 0.0079(8) 0.0083(8) 0.0170(8)
O8 0.0373(9) 0.0572(11) 0.0448(10) 0.0036(8) 0.0095(7) 0.0209(8)
O6 0.0599(12) 0.0346(9) 0.0553(12) 0.0033(8) 0.0073(9) 0.0116(8)
O9 0.1022(17) 0.0599(13) 0.0345(10) 0.0070(9) 0.0302(11) 0.0293(12)
N1 0.0668(15) 0.0611(15) 0.0357(12) 0.0019(10) 0.0116(10) 0.0294(12)
C19 0.0511(14) 0.0420(13) 0.0405(13) 0.0099(11) 0.0140(11) 0.0238(11)
C26 0.0478(14) 0.0533(15) 0.0367(13) 0.0056(11) 0.0104(11) 0.0212(12)
C7 0.0498(15) 0.0667(19) 0.0430(15) 0.0029(13) 0.0136(12) 0.0185(14)
C12 0.0627(19) 0.072(2) 0.068(2) 0.0035(17) 0.0235(16) 0.0194(17)
C29 0.112(3) 0.094(3) 0.0396(16) 0.0147(17) 0.0170(17) 0.065(2)
C30 0.0409(13) 0.0484(14) 0.0384(13) 0.0028(11) 0.0078(10) 0.0156(11)
C25 0.0488(14) 0.0499(14) 0.0349(13) 0.0044(11) 0.0091(11) 0.0189(12)
C13 0.0554(17) 0.0609(18) 0.0506(17) 0.0009(14) 0.0091(13) 0.0217(14)
C1 0.0670(18) 0.0623(18) 0.0457(15) 0.0113(14) 0.0233(14) 0.0275(15)
C20 0.0596(19) 0.076(2) 0.096(3) 0.053(2) 0.0186(18) 0.0230(17)
C22 0.085(2) 0.091(3) 0.071(2) 0.048(2) 0.0260(19) 0.052(2)
C24 0.0555(18) 0.081(2) 0.0601(19) 0.0289(17) 0.0079(15) 0.0189(16)
C23 0.064(2) 0.109(3) 0.072(2) 0.043(2) 0.0025(18) 0.036(2)
C28 0.161(4) 0.099(3) 0.0423(17) 0.0141(18) 0.015(2) 0.095(3)
C14 0.061(2) 0.102(3) 0.071(2) 0.008(2) 0.0165(18) 0.021(2)
C31 0.0586(18) 0.084(2) 0.0586(19) 0.0076(17) 0.0011(15) 0.0404(18)
C8 0.083(2) 0.083(2) 0.0454(18) 0.0008(17) 0.0222(17) 0.0104(19)
C40 0.080(2) 0.0493(17) 0.101(3) -0.0010(17) 0.045(2) 0.0329(16)
C27 0.111(3) 0.075(2) 0.0461(17) 0.0077(16) 0.0177(18) 0.056(2)
C41 0.099(3) 0.085(3) 0.222(7) 0.022(4) 0.089(4) 0.052(3)
C15 0.058(2) 0.117(4) 0.090(3) -0.020(3) 0.015(2) 0.010(2)
C34 0.0555(17) 0.0644(18) 0.0581(18) 0.0131(15) 0.0257(14) 0.0120(14)
C11 0.074(2) 0.075(2) 0.095(3) -0.017(2) 0.027(2) 0.0155(19)
C5 0.093(3) 0.106(4) 0.090(3) 0.041(3) 0.026(2) 0.054(3)
C10 0.064(2) 0.098(3) 0.072(2) -0.026(2) 0.0146(18) 0.018(2)
C3 0.158(5) 0.060(2) 0.107(4) 0.000(2) 0.045(4) 0.037(3)
C6 0.066(2) 0.085(2) 0.070(2) 0.028(2) 0.0161(17) 0.0286(18)
C9 0.087(3) 0.126(4) 0.0417(18) -0.010(2) 0.0217(18) 0.017(3)
C18 0.079(3) 0.143(4) 0.094(3) 0.052(3) 0.014(2) 0.046(3)
C36 0.085(3) 0.165(5) 0.089(3) 0.063(3) 0.042(3) 0.026(3)
C2 0.105(3) 0.069(2) 0.065(2) 0.0025(18) 0.021(2) 0.037(2)
C16 0.065(3) 0.161(5) 0.131(5) 0.013(4) 0.000(3) 0.050(3)
C35 0.069(3) 0.139(4) 0.097(3) 0.008(3) 0.014(2) -0.028(3)
C21 0.084(3) 0.086(3) 0.087(3) 0.053(2) 0.031(2) 0.033(2)
O3 0.0502(10) 0.0425(9) 0.0428(9) 0.0114(8) 0.0203(8) 0.0224(8)
C4 0.147(5) 0.102(4) 0.114(4) 0.048(3) 0.064(4) 0.079(4)
C32 0.126(4) 0.116(4) 0.126(4) 0.029(3) 0.034(3) 0.088(4)
C43 0.142(4) 0.105(3) 0.050(2) 0.012(2) 0.036(3) -0.001(3)
C37 0.149(4) 0.0380(18) 0.101(3) -0.013(2) -0.011(3) 0.008(2)
C44 0.156(5) 0.128(5) 0.123(5) 0.019(4) 0.082(4) 0.009(4)
C42 0.212(7) 0.080(3) 0.109(4) -0.019(3) 0.079(4) 0.055(4)
C33 0.054(3) 0.145(5) 0.237(8) 0.080(5) -0.045(4) -0.001(3)
C17 0.095(4) 0.250(9) 0.113(4) 0.080(5) 0.000(3) 0.070(5)
C38 0.113(4) 0.106(4) 0.186(7) -0.065(5) -0.013(4) -0.011(3)
C45 0.168(7) 0.367(14) 0.104(5) 0.126(7) -0.048(5) -0.093(8)
C39 0.339(12) 0.052(3) 0.215(9) 0.043(4) 0.029(9) 0.055(5)

loop_
_atom_type_symbol
_atom_type_description
_atom_type_scat_dispersion_real
_atom_type_scat_dispersion_imag
_atom_type_scat_source
C C 0.0033 0.0016 'International Tables Vol C Tables 4.2.6.8 and 6.1.1.4'
H H 0.0000 0.0000 'International Tables Vol C Tables 4.2.6.8 and 6.1.1.4'
N N 0.0061 0.0033 'International Tables Vol C Tables 4.2.6.8 and 6.1.1.4'
O O 0.0106 0.0060 'International Tables Vol C Tables 4.2.6.8 and 6.1.1.4'
P P 0.1023 0.0942 'International Tables Vol C Tables 4.2.6.8 and 6.1.1.4'
Cl Cl 0.1484 0.1585 'International Tables Vol C Tables 4.2.6.8 and 6.1.1.4'
Ti Ti 0.2776 0.4457 'International Tables Vol C Tables 4.2.6.8 and 6.1.1.4'
Cu Cu 0.3201 1.2651 'International Tables Vol C Tables 4.2.6.8 and 6.1.1.4'

loop_
_geom_angle_atom_site_label_1
_geom_angle_atom_site_label_2
_geom_angle_atom_site_label_3
_geom_angle
_geom_angle_site_symmetry_1
_geom_angle_site_symmetry_3
O12 Ti3 O9 113.55(10) . .
O12 Ti3 O11 112.10(8) . .
O9 Ti3 O11 134.20(10) . .
O12 Ti3 O3 96.76(8) . .
O9 Ti3 O3 90.48(9) . .
O11 Ti3 O3 87.82(7) . .
O12 Ti3 O10 100.66(7) . .
O9 Ti3 O10 91.93(9) . .
O11 Ti3 O10 76.17(7) . .
O3 Ti3 O10 159.77(7) . .
O12 Ti3 Ti2 113.88(6) . .
O9 Ti3 Ti2 115.28(8) . .
O11 Ti3 Ti2 38.13(5) . .
O3 Ti3 Ti2 123.98(6) . .
O10 Ti3 Ti2 38.24(5) . .
O12 Ti3 Ti1 22.04(5) . 2_765
O9 Ti3 Ti1 135.45(8) . 2_765
O11 Ti3 Ti1 90.33(5) . 2_765
O3 Ti3 Ti1 92.91(6) . 2_765
O10 Ti3 Ti1 99.37(5) . 2_765
Ti2 Ti3 Ti1 99.14(2) . 2_765
N1 Cu1 P1 113.50(8) . .
N1 Cu1 Cl1 105.47(7) . .
P1 Cu1 Cl1 126.70(3) . .
N1 Cu1 Cl1 99.21(7) . 2_876
P1 Cu1 Cl1 103.40(4) . 2_876
Cl1 Cu1 Cl1 104.68(3) . 2_876
N1 Cu1 Cu1 110.22(8) . 2_876
P1 Cu1 Cu1 131.83(3) . 2_876
Cl1 Cu1 Cu1 55.10(3) . 2_876
Cl1 Cu1 Cu1 49.58(2) 2_876 2_876
O8 Ti1 O12 97.76(8) . 2_765
O8 Ti1 O5 95.11(8) . .
O12 Ti1 O5 93.54(8) 2_765 .
O8 Ti1 O11 162.90(8) . .
O12 Ti1 O11 98.65(7) 2_765 .
O5 Ti1 O11 88.63(7) . .
O8 Ti1 O7 99.63(8) . .
O12 Ti1 O7 91.54(7) 2_765 .
O5 Ti1 O7 163.61(7) . .
O11 Ti1 O7 75.19(7) . .
O8 Ti1 O2 83.26(8) . .
O12 Ti1 O2 178.89(7) 2_765 .
O5 Ti1 O2 86.81(8) . .
O11 Ti1 O2 80.30(7) . .
O7 Ti1 O2 87.84(7) . .
O8 Ti1 Ti2 132.67(6) . .
O12 Ti1 Ti2 102.19(5) 2_765 .
O5 Ti1 Ti2 125.53(5) . .
O11 Ti1 Ti2 37.87(5) . .
O7 Ti1 Ti2 38.08(5) . .
O2 Ti1 Ti2 76.76(5) . .
O8 Ti1 Ti3 117.58(6) . 2_765
O12 Ti1 Ti3 21.18(5) 2_765 2_765
O5 Ti1 Ti3 84.46(5) . 2_765
O11 Ti1 Ti3 79.35(5) . 2_765
O7 Ti1 Ti3 94.93(5) . 2_765
O2 Ti1 Ti3 158.00(5) . 2_765
Ti2 Ti1 Ti3 92.042(18) . 2_765
O6 Ti2 O10 101.44(9) . .
O6 Ti2 O4 93.44(8) . 2_765
O10 Ti2 O4 91.18(8) . 2_765
O6 Ti2 O11 171.06(8) . .
O10 Ti2 O11 76.10(7) . .
O4 Ti2 O11 95.19(7) 2_765 .
O6 Ti2 O7 105.13(9) . .
O10 Ti2 O7 152.24(7) . .
O4 Ti2 O7 95.07(8) 2_765 .
O11 Ti2 O7 76.42(7) . .
O6 Ti2 O1 86.97(8) . .
O10 Ti2 O1 86.17(8) . .
O4 Ti2 O1 177.35(8) 2_765 .
O11 Ti2 O1 84.30(7) . .
O7 Ti2 O1 87.35(7) . .
O6 Ti2 Ti3 139.77(7) . .
O10 Ti2 Ti3 39.90(5) . .
O4 Ti2 Ti3 97.15(6) 2_765 .
O11 Ti2 Ti3 36.40(4) . .
O7 Ti2 Ti3 112.38(5) . .
O1 Ti2 Ti3 80.89(6) . .
O6 Ti2 Ti1 141.16(7) . .
O10 Ti2 Ti1 113.25(5) . .
O4 Ti2 Ti1 102.45(6) 2_765 .
O11 Ti2 Ti1 38.19(5) . .
O7 Ti2 Ti1 39.00(5) . .
O1 Ti2 Ti1 78.76(5) . .
Ti3 Ti2 Ti1 73.46(2) . .
O3 P2 O4 110.26(11) . .
O3 P2 O5 111.91(10) . .
O4 P2 O5 113.35(11) . .
O3 P2 C19 105.44(11) . .
O4 P2 C19 108.22(11) . .
O5 P2 C19 107.25(11) . .
C7 P1 C1 105.84(14) . .
C7 P1 C13 100.60(14) . .
C1 P1 C13 104.83(15) . .
C7 P1 Cu1 116.40(11) . .
C1 P1 Cu1 108.17(10) . .
C13 P1 Cu1 119.66(11) . .
Cu1 Cl1 Cu1 75.32(3) . 2_876
Ti3 O11 Ti2 105.47(7) . .
Ti3 O11 Ti1 145.32(9) . .
Ti2 O11 Ti1 103.94(7) . .
C34 O7 Ti2 135.20(17) . .
C34 O7 Ti1 121.62(17) . .
Ti2 O7 Ti1 102.93(8) . .
C40 O10 Ti2 125.94(18) . .
C40 O10 Ti3 132.01(18) . .
Ti2 O10 Ti3 101.86(7) . .
Ti3 O12 Ti1 136.78(9) . 2_765
C30 O1 Ti2 128.21(17) . .
P2 O5 Ti1 137.80(10) . .
C30 O2 Ti1 129.20(16) . .
P2 O4 Ti2 141.94(11) . 2_765
C31 O8 Ti1 139.2(2) . .
C37 O6 Ti2 171.9(3) . .
C43 O9 Ti3 147.3(3) . .
C25 N1 C29 117.4(3) . .
C25 N1 Cu1 123.14(19) . .
C29 N1 Cu1 119.3(2) . .
C24 C19 C20 118.2(3) . .
C24 C19 P2 121.3(2) . .
C20 C19 P2 120.4(2) . .
C27 C26 C25 117.5(2) . .
C27 C26 C30 120.9(3) . .
C25 C26 C30 121.6(2) . .
C12 C7 C8 118.2(3) . .
C12 C7 P1 116.8(2) . .
C8 C7 P1 124.6(3) . .
C11 C12 C7 120.3(4) . .
C28 C29 N1 122.7(3) . .
O2 C30 O1 126.4(2) . .
O2 C30 C26 116.7(2) . .
O1 C30 C26 116.9(2) . .
N1 C25 C26 123.4(2) . .
C18 C13 C14 118.8(3) . .
C18 C13 P1 118.1(3) . .
C14 C13 P1 122.9(3) . .
C6 C1 C2 118.9(3) . .
C6 C1 P1 120.2(3) . .
C2 C1 P1 120.1(2) . .
C19 C20 C21 121.0(3) . .
C23 C22 C21 120.1(3) . .
C19 C24 C23 120.4(3) . .
C22 C23 C24 120.6(3) . .
C29 C28 C27 119.8(3) . .
C13 C14 C15 121.1(4) . .
O8 C31 C33 110.5(3) . .
O8 C31 C32 108.2(3) . .
C33 C31 C32 113.5(4) . .
C9 C8 C7 120.0(4) . .
O10 C40 C41 109.4(3) . .
O10 C40 C42 109.2(3) . .
C41 C40 C42 115.5(4) . .
C28 C27 C26 119.1(3) . .
C16 C15 C14 119.8(5) . .
O7 C34 C36 110.8(3) . .
O7 C34 C35 109.7(3) . .
C36 C34 C35 115.8(4) . .
C10 C11 C12 120.7(4) . .
C6 C5 C4 119.9(4) . .
C9 C10 C11 119.4(4) . .
C4 C3 C2 121.0(5) . .
C5 C6 C1 120.9(4) . .
C10 C9 C8 121.3(4) . .
C13 C18 C17 119.4(5) . .
C3 C2 C1 119.2(4) . .
C15 C16 C17 119.7(4) . .
C22 C21 C20 119.7(3) . .
P2 O3 Ti3 139.52(11) . .
C3 C4 C5 120.0(4) . .
C45 C43 O9 114.9(5) . .
C45 C43 C44 118.1(6) . .
O9 C43 C44 112.1(4) . .
C39 C37 O6 112.4(4) . .
C39 C37 C38 130.5(6) . .
O6 C37 C38 112.7(4) . .
C16 C17 C18 121.1(5) . .

loop_
_geom_bond_atom_site_label_1
_geom_bond_atom_site_label_2
_geom_bond_distance
_geom_bond_site_symmetry_2
Ti3 O12 1.7792(17) .
Ti3 O9 1.7969(19) .
Ti3 O11 1.9136(16) .
Ti3 O3 1.9507(17) .
Ti3 O10 2.0367(18) .
Ti3 Ti2 3.1077(8) .
Ti3 Ti1 3.3721(9) 2_765
Cu1 N1 2.081(2) .
Cu1 P1 2.1966(9) .
Cu1 Cl1 2.3039(9) .
Cu1 Cl1 2.4817(10) 2_876
Cu1 Cu1 2.9272(10) 2_876
Ti1 O8 1.7922(17) .
Ti1 O12 1.8477(18) 2_765
Ti1 O5 1.9699(18) .
Ti1 O11 2.0053(16) .
Ti1 O7 2.0323(18) .
Ti1 O2 2.1603(19) .
Ti1 Ti2 3.1477(8) .
Ti1 Ti3 3.3721(9) 2_765
Ti2 O6 1.7557(19) .
Ti2 O10 1.9657(18) .
Ti2 O4 1.9673(18) 2_765
Ti2 O11 1.9909(17) .
Ti2 O7 1.9917(17) .
Ti2 O1 2.1034(18) .
P2 O3 1.5169(18) .
P2 O4 1.5242(19) .
P2 O5 1.5263(18) .
P2 C19 1.802(2) .
P1 C7 1.822(3) .
P1 C1 1.825(3) .
P1 C13 1.835(3) .
Cl1 Cu1 2.4817(10) 2_876
O7 C34 1.444(3) .
O10 C40 1.455(3) .
O12 Ti1 1.8477(18) 2_765
O1 C30 1.275(3) .
O2 C30 1.244(3) .
O4 Ti2 1.9673(18) 2_765
O8 C31 1.439(3) .
O6 C37 1.421(4) .
O9 C43 1.396(4) .
N1 C25 1.339(3) .
N1 C29 1.359(4) .
C19 C24 1.368(4) .
C19 C20 1.370(4) .
C26 C27 1.388(4) .
C26 C25 1.391(4) .
C26 C30 1.497(4) .
C7 C12 1.386(5) .
C7 C8 1.407(4) .
C12 C11 1.385(5) .
C29 C28 1.346(5) .
C13 C18 1.370(5) .
C13 C14 1.382(5) .
C1 C6 1.394(5) .
C1 C2 1.403(5) .
C20 C21 1.388(5) .
C22 C23 1.345(6) .
C22 C21 1.355(5) .
C24 C23 1.389(4) .
C28 C27 1.386(5) .
C14 C15 1.383(5) .
C31 C33 1.454(6) .
C31 C32 1.479(6) .
C8 C9 1.371(5) .
C40 C41 1.464(6) .
C40 C42 1.528(7) .
C15 C16 1.354(7) .
C34 C36 1.484(5) .
C34 C35 1.487(6) .
C11 C10 1.370(6) .
C5 C6 1.377(6) .
C5 C4 1.391(7) .
C10 C9 1.364(6) .
C3 C4 1.364(7) .
C3 C2 1.398(6) .
C18 C17 1.390(7) .
C16 C17 1.370(9) .
C43 C45 1.338(8) .
C43 C44 1.478(7) .
C37 C39 1.393(8) .
C37 C38 1.451(8) .
